data_2000933
loop_
_publ_author_name
'Alyea, E. C.'
'Ferguson, G.'
'Gallagher, J. F.'

_publ_section_title
;
 Structure of 5-phenyldibenzophosphole
;
_journal_issue 5
_journal_name_full 'Acta Crystallographica Section C'
_journal_page_first 959
_journal_page_last 961
_journal_paper_doi 10.1107/S0108270191014105
_journal_volume 48
_journal_year 1992
_chemical_formula_sum 'C18 H13 P'
_chemical_formula_weight 260.3
_symmetry_cell_setting orthorhombic
_symmetry_space_group_name_H-M 'P b c 21'
_cell_angle_alpha 90
_cell_angle_beta 90
_cell_angle_gamma 90
_cell_formula_units_Z 8
_cell_length_a 8.486(2)
_cell_length_b 12.387(3)
_cell_length_c 26.244(5)
_cell_volume 2758.7(11)
_diffrn_radiation_type Mo
_diffrn_radiation_wavelength 0.71073
_exptl_absorpt_coefficient_mu 0.18
_exptl_crystal_density_diffrn 1.25
_exptl_crystal_F_000 1088
_cod_data_source_file cd0078.cif
_cod_data_source_block cd0078a
_cod_depositor_comments
;
 Marking two disorder assemblies after consulting the original publication.
 Atoms 'P(1A)' and 'P(1B)' were marked as belonging to disorder groups '1'
 and '2' of the disorder assembly 'A' with the occupancies of 0.89 and 0.11
 respectively; atoms 'P(2A)' and 'P(2B)' were marked as belonging to disorder
 groups '1' and '2' of the disorder assembly 'B' with the occupancies of
 0.95 and 0.05 respectively.

 Antanas Vaitkus,
 2017-03-27
;
_cod_original_cell_volume 2759.0(10)
_cod_original_formula_sum 'C18 H13 P1'
_cod_database_code 2000933

loop_
_atom_site_label
_atom_site_fract_x
_atom_site_fract_y
_atom_site_fract_z
_atom_site_occupancy
_atom_site_disorder_assembly
_atom_site_disorder_group
P(1A) .7052(3) .70563(17) .0 0.89(1) A 1
P(2A) .2079(4) .52606(18) .29543(10) 0.95(1) B 1
P(1B) .211(6) .061(3) .2973(18) 0.11(1) A 2
P(2B) 1.294(4) .744(2) .0040(11) 0.05(1) B 2
C(11) .8808(10) .7829(7) .0146(4) 1 . .
C(12) 1.0164(10) .7453(12) .0393(5) 1 . .
C(13) 1.1517(11) .8105(9) .0407(5) 1 . .
C(14) 1.1473(13) .9112(9) .0197(5) 1 . .
C(15) 1.0128(12) .9508(7) -.0047(5) 1 . .
C(16) .8792(10) .8852(7) -.0068(4) 1 . .
C(21) .6224(11) .8250(7) -.0301(3) 1 . .
C(22) .4768(13) .8365(10) -.0547(6) 1 . .
C(23) .4403(17) .9305(11) -.0790(4) 1 . .
C(24) .548(2) 1.0122(14) -.0810(5) 1 . .
C(25) .6907(15) 1.0049(8) -.0576(4) 1 . .
C(26) .7298(11) .9090(6) -.0324(3) 1 . .
C(31) .5960(10) .7017(7) .0606(3) 1 . .
C(32) .6015(12) .7856(8) .0957(4) 1 . .
C(33) .5110(14) .7830(11) .1389(6) 1 . .
C(34) .4152(15) .6934(12) .1483(5) 1 . .
C(35) .4104(16) .6101(9) .1143(6) 1 . .
C(36) .5009(13) .6165(8) .0712(6) 1 . .
C(41) .3893(11) .4514(7) .2805(3) 1 . .
C(42) .5205(14) .4903(10) .2568(5) 1 . .
C(43) .6533(12) .4243(10) .2534(4) 1 . .
C(44) .6500(13) .3227(9) .2746(5) 1 . .
C(45) .5216(15) .2843(7) .2992(6) 1 . .
C(46) .3886(11) .3477(7) .3019(4) 1 . .
C(51) .1293(11) .4064(7) .3256(3) 1 . .
C(52) -.0192(11) .3935(9) .3461(5) 1 . .
C(53) -.0572(15) .2934(10) .3688(5) 1 . .
C(54) .0483(16) .2124(8) .3711(5) 1 . .
C(55) .2016(12) .2239(7) .3505(4) 1 . .
C(56) .2385(10) .3205(6) .3270(3) 1 . .
C(61) .0983(12) .5282(7) .2347(4) 1 . .
C(62) .0016(11) .6170(8) .2259(5) 1 . .
C(63) -.0863(15) .6194(9) .1811(5) 1 . .
C(64) -.0815(18) .5336(11) .1473(5) 1 . .
C(65) .0144(13) .4497(12) .1557(6) 1 . .
C(66) .1023(12) .4443(9) .2000(4) 1 . .
H(12) 1.0171 .6767 .0554 1 . .
H(13) 1.2459 .7843 .0557 1 . .
H(14) 1.2385 .9555 .0219 1 . .
H(15) 1.0110 1.0213 -.0189 1 . .
H(22) .4031 .7790 -.0533 1 . .
H(23) .3400 .9381 -.0949 1 . .
H(24) .5199 1.0762 -.0985 1 . .
H(25) .7627 1.0635 -.0587 1 . .
H(32) .6703 .8448 .0899 1 . .
H(33) .5136 .8418 .1621 1 . .
H(34) .3528 .6923 .1783 1 . .
H(35) .3448 .5493 .1204 1 . .
H(36) .4988 .5578 .0480 1 . .
H(42) .5196 .5610 .2428 1 . .
H(43) .7454 .4494 .2367 1 . .
H(44) .7405 .2782 .2715 1 . .
H(45) .5231 .2150 .3148 1 . .
H(52) -.0947 .4502 .3457 1 . .
H(53) -.1588 .2824 .3831 1 . .
H(54) .0205 .1463 .3871 1 . .
H(55) .2763 .1671 .3526 1 . .
H(62) -.0069 .6735 .2503 1 . .
H(63) -.1503 .6803 .1737 1 . .
H(64) -.1440 .5357 .1175 1 . .
H(65) .0183 .3933 .1312 1 . .
H(66) .1647 .3823 .2068 1 . .

loop_
_geom_bond_atom_site_label_1
_geom_bond_atom_site_label_2
_geom_bond_distance
P(1A) C(11) 1.812(9)
P(2A) C(41) 1.838(10)
C(11) C(12) 1.400(14)
C(13) C(14) 1.365(16)
C(16) C(26) 1.465(13)
C(22) C(23) 1.363(19)
C(25) C(26) 1.398(13)
C(32) C(33) 1.371(17)
C(35) C(36) 1.37(2)
C(42) C(43) 1.395(17)
C(45) C(46) 1.377(15)
C(51) C(56) 1.412(12)
C(54) C(55) 1.415(17)
C(61) C(66) 1.381(14)
C(64) C(65) 1.34(2)
P(1A) C(21) 1.818(9)
P(2A) C(51) 1.808(9)
C(11) C(16) 1.386(12)
C(14) C(15) 1.398(18)
C(21) C(22) 1.401(16)
C(23) C(24) 1.37(2)
C(31) C(32) 1.390(14)
C(33) C(34) 1.40(2)
C(41) C(42) 1.363(15)
C(43) C(44) 1.376(17)
C(46) C(56) 1.473(13)
C(52) C(53) 1.414(18)
C(55) C(56) 1.382(12)
C(62) C(63) 1.393(17)
C(65) C(66) 1.384(18)
P(1A) C(31) 1.841(9)
P(2A) C(61) 1.846(10)
C(12) C(13) 1.404(15)
C(15) C(16) 1.396(12)
C(21) C(26) 1.385(13)
C(24) C(25) 1.36(2)
C(31) C(36) 1.357(14)
C(34) C(35) 1.36(2)
C(41) C(46) 1.403(12)
C(44) C(45) 1.35(2)
C(51) C(52) 1.378(15)
C(53) C(54) 1.345(18)
C(61) C(62) 1.392(13)
C(63) C(64) 1.38(2)
